data_7047870
loop_
_publ_author_name
'Kataoka, Yusuke'
'Arakawa, Kazuki'
'Ueda, Hikaru'
'Yano, Natsumi'
'Kawamoto, Tatsuya'
'Handa, Makoto'

_publ_section_title
;
 Experimental and theoretical study of dimer-of-dimers-type
 tetrarhodium(ii) complexes bridged by 1,4-benzenedicarboxylate linkers.
;
_journal_issue 48
_journal_name_full 'Dalton transactions (Cambridge, England : 2003)'
_journal_page_first 17233
_journal_page_last 17242
_journal_paper_doi 10.1039/c8dt03293a
_journal_volume 47
_journal_year 2018
_chemical_formula_sum 'C54 H90 O20 Rh4'
_chemical_formula_weight 1470.89
_space_group_crystal_system monoclinic
_space_group_IT_number 14
_space_group_name_Hall '-P 2ybc'
_space_group_name_H-M_alt 'P 1 21/c 1'
_symmetry_space_group_name_Hall '-P 2ybc'
_symmetry_space_group_name_H-M 'P 1 21/c 1'
_atom_sites_solution_hydrogens geom
_atom_sites_solution_primary direct
_atom_sites_solution_secondary difmap
_audit_creation_method SHELXL-2014/7
_audit_update_record
;
2018-10-03 deposited with the CCDC.
2018-10-23 downloaded from the CCDC.
;
_cell_angle_alpha 90
_cell_angle_beta 111.302(5)
_cell_angle_gamma 90
_cell_formula_units_Z 2
_cell_length_a 10.4346(5)
_cell_length_b 33.9316(12)
_cell_length_c 10.1175(5)
_cell_measurement_reflns_used 19073
_cell_measurement_temperature 150(2)
_cell_measurement_theta_max 30.72
_cell_measurement_theta_min 2.16
_cell_volume 3337.5(3)
_computing_cell_refinement 'CrysAlisPro 38.46 (Rigaku Inc., 2015)'
_computing_data_collection 'CrystalClear (Rigaku Inc., 2008)'
_computing_data_reduction 'CrysAlisPro 38.46 (Rigaku Inc., 2015)'
_computing_molecular_graphics 'CrystalStructure 4.3 (Rigaku, 2018)'
_computing_publication_material 'CrystalStructure 4.3 (Rigaku, 2018)'
_computing_structure_refinement 'SHELXL-2014/7 (Sheldrick, 2014)'
_computing_structure_solution 'SIR2004 (Burla, et al., 2005)'
_diffrn_ambient_temperature 150(2)
_diffrn_detector_area_resol_mean 7.111
_diffrn_measured_fraction_theta_full 0.992
_diffrn_measured_fraction_theta_max 0.992
_diffrn_measurement_device_type 'Rigaku Saturn724'
_diffrn_measurement_method \w
_diffrn_radiation_type MoK\a
_diffrn_radiation_wavelength 0.71075
_diffrn_reflns_av_R_equivalents 0.0590
_diffrn_reflns_av_unetI/netI 0.0334
_diffrn_reflns_Laue_measured_fraction_full 0.992
_diffrn_reflns_Laue_measured_fraction_max 0.992
_diffrn_reflns_limit_h_max 12
_diffrn_reflns_limit_h_min -12
_diffrn_reflns_limit_k_max 39
_diffrn_reflns_limit_k_min -39
_diffrn_reflns_limit_l_max 10
_diffrn_reflns_limit_l_min -11
_diffrn_reflns_number 24395
_diffrn_reflns_point_group_measured_fraction_full 0.992
_diffrn_reflns_point_group_measured_fraction_max 0.992
_diffrn_reflns_theta_full 24.250
_diffrn_reflns_theta_max 24.250
_diffrn_reflns_theta_min 2.813
_diffrn_source 'VariMax rotating anode'
_exptl_absorpt_coefficient_mu 1.034
_exptl_absorpt_correction_T_max 1.000
_exptl_absorpt_correction_T_min 0.583
_exptl_absorpt_correction_type multi-scan
_exptl_absorpt_process_details 'CrystalClear (Rigaku)'
_exptl_crystal_colour green
_exptl_crystal_density_diffrn 1.464
_exptl_crystal_density_method 'not measured'
_exptl_crystal_description platelet
_exptl_crystal_F_000 1508
_exptl_crystal_size_max 0.180
_exptl_crystal_size_mid 0.150
_exptl_crystal_size_min 0.001
_refine_diff_density_max 0.820
_refine_diff_density_min -0.685
_refine_diff_density_rms 0.167
_refine_ls_extinction_coef 0.0039(6)
_refine_ls_extinction_expression Fc^*^=kFc[1+0.001xFc^2^\l^3^/sin(2\q)]^-1/4^
_refine_ls_extinction_method 'SHELXL-2014/7 (Sheldrick 2014'
_refine_ls_goodness_of_fit_ref 1.109
_refine_ls_hydrogen_treatment constr
_refine_ls_matrix_type full
_refine_ls_number_parameters 410
_refine_ls_number_reflns 5352
_refine_ls_number_restraints 0
_refine_ls_restrained_S_all 1.109
_refine_ls_R_factor_all 0.0461
_refine_ls_R_factor_gt 0.0392
_refine_ls_shift/su_max 0.002
_refine_ls_shift/su_mean 0.000
_refine_ls_structure_factor_coef Fsqd
_refine_ls_weighting_details 'w=1/[\s^2^(Fo^2^)+(0.0622P)^2^+1.9465P] where P=(Fo^2^+2Fc^2^)/3'
_refine_ls_weighting_scheme calc
_refine_ls_wR_factor_gt 0.1047
_refine_ls_wR_factor_ref 0.1093
_reflns_Friedel_coverage 0.000
_reflns_number_gt 4559
_reflns_number_total 5352
_reflns_threshold_expression 'I > 2\s(I)'
_cod_data_source_file c8dt03293a2.cif
_cod_data_source_block complex1_Rh4piv6BDC_THF4
_cod_depositor_comments 'Adding full bibliography for 7047870--7047871.cif.'
_cod_database_code 7047870
_shelx_shelxl_version_number 2014/7
_shelx_space_group_comment
;
The symmetry employed for this shelxl refinement is uniquely defined
by the following loop, which should always be used as a source of
symmetry information in preference to the above space-group names.
They are only intended as comments.
;

loop_
_space_group_symop_operation_xyz
'x, y, z'
'-x, y+1/2, -z+1/2'
'-x, -y, -z'
'x, -y-1/2, z-1/2'

loop_
_atom_site_label
_atom_site_type_symbol
_atom_site_fract_x
_atom_site_fract_y
_atom_site_fract_z
_atom_site_U_iso_or_equiv
_atom_site_adp_type
_atom_site_occupancy
_atom_site_site_symmetry_order
_atom_site_calc_flag
_atom_site_refinement_flags_posn
_atom_site_refinement_flags_adp
_atom_site_refinement_flags_occupancy
_atom_site_disorder_assembly
_atom_site_disorder_group
Rh1 Rh 0.42937(3) 0.88959(2) 0.13174(3) 0.02545(14) Uani 1 1 d . . . . .
Rh2 Rh 0.36956(3) 0.88692(2) 0.33740(3) 0.02467(14) Uani 1 1 d . . . . .
O1 O 0.2758(3) 0.84968(7) 0.0408(3) 0.0373(6) Uani 1 1 d . . . . .
O2 O 0.2256(3) 0.84611(7) 0.2384(3) 0.0351(6) Uani 1 1 d . . . . .
O3 O 0.5629(3) 0.84467(7) 0.2150(3) 0.0376(6) Uani 1 1 d . . . . .
O4 O 0.5112(3) 0.84358(7) 0.4122(3) 0.0374(6) Uani 1 1 d . . . . .
O5 O 0.5803(3) 0.92808(8) 0.2356(3) 0.0349(6) Uani 1 1 d . . . . .
O6 O 0.5206(3) 0.92707(7) 0.4284(3) 0.0343(6) Uani 1 1 d . . . . .
O7 O 0.2895(3) 0.93363(7) 0.0579(3) 0.0338(6) Uani 1 1 d . . . . .
O8 O 0.2259(2) 0.92952(7) 0.2480(2) 0.0303(5) Uani 1 1 d . . . . .
O9 O 0.4989(3) 0.89499(8) -0.0612(3) 0.0424(7) Uani 1 1 d . . . . .
O10 O 0.3117(3) 0.88139(7) 0.5363(3) 0.0366(6) Uani 1 1 d . . . . .
C1 C 0.2083(4) 0.83660(10) 0.1122(4) 0.0350(9) Uani 1 1 d . . . . .
C2 C 0.0953(5) 0.80666(14) 0.0414(4) 0.0547(12) Uani 1 1 d . . . . .
C6 C 0.5755(4) 0.83146(11) 0.3357(4) 0.0351(8) Uani 1 1 d . . . . .
C7 C 0.6745(5) 0.79702(13) 0.3927(5) 0.0563(13) Uani 1 1 d . . . . .
C8 C 0.7771(7) 0.7948(2) 0.3218(7) 0.117(3) Uani 1 1 d . . . . .
H8A H 0.7289 0.7925 0.2190 0.141 Uiso 1 1 calc R U . . .
H8B H 0.8337 0.8186 0.3430 0.141 Uiso 1 1 calc R U . . .
H8C H 0.8360 0.7716 0.3568 0.141 Uiso 1 1 calc R U . . .
C9 C 0.5882(8) 0.75995(16) 0.3587(9) 0.132(3) Uani 1 1 d . . . . .
H9A H 0.5202 0.7611 0.4047 0.158 Uiso 1 1 calc R U . . .
H9B H 0.5406 0.7578 0.2558 0.158 Uiso 1 1 calc R U . . .
H9C H 0.6477 0.7369 0.3936 0.158 Uiso 1 1 calc R U . . .
C10 C 0.7435(7) 0.8005(2) 0.5511(6) 0.103(3) Uani 1 1 d . . . . .
H10A H 0.6735 0.8020 0.5944 0.124 Uiso 1 1 calc R U . . .
H10B H 0.8022 0.7775 0.5880 0.124 Uiso 1 1 calc R U . . .
H10C H 0.7999 0.8245 0.5742 0.124 Uiso 1 1 calc R U . . .
C11 C 0.5980(4) 0.93740(10) 0.3631(4) 0.0331(8) Uani 1 1 d . . . . .
C12 C 0.7250(4) 0.96191(11) 0.4436(4) 0.0402(9) Uani 1 1 d . . . . .
C13 C 0.8235(5) 0.93528(16) 0.5517(6) 0.0858(18) Uani 1 1 d . . . . .
H13A H 0.8483 0.9131 0.5035 0.103 Uiso 1 1 calc R U . . .
H13B H 0.9066 0.9501 0.6062 0.103 Uiso 1 1 calc R U . . .
H13C H 0.7800 0.9252 0.6160 0.103 Uiso 1 1 calc R U . . .
C14 C 0.6853(6) 0.99644(15) 0.5162(6) 0.0740(16) Uani 1 1 d . . . . .
H14A H 0.6211 1.0136 0.4445 0.089 Uiso 1 1 calc R U . . .
H14B H 0.6413 0.9866 0.5804 0.089 Uiso 1 1 calc R U . . .
H14C H 0.7679 1.0114 0.5706 0.089 Uiso 1 1 calc R U . . .
C15 C 0.7911(6) 0.97877(19) 0.3435(6) 0.0855(19) Uani 1 1 d . . . . .
H15A H 0.7252 0.9960 0.2738 0.103 Uiso 1 1 calc R U . . .
H15B H 0.8732 0.9939 0.3982 0.103 Uiso 1 1 calc R U . . .
H15C H 0.8172 0.9572 0.2941 0.103 Uiso 1 1 calc R U . . .
C16 C 0.2154(4) 0.94298(9) 0.1277(3) 0.0287(8) Uani 1 1 d . . . . .
C17 C 0.1044(3) 0.97230(10) 0.0627(3) 0.0293(8) Uani 1 1 d . . . . .
C18 C 0.0893(4) 0.98995(11) -0.0665(4) 0.0378(9) Uani 1 1 d . . . . .
H18 H 0.1507 0.9832 -0.1130 0.045 Uiso 1 1 calc R U . . .
C19 C 0.0135(4) 0.98296(11) 0.1276(4) 0.0379(9) Uani 1 1 d . . . . .
H19 H 0.0222 0.9714 0.2160 0.046 Uiso 1 1 calc R U . . .
C20 C 0.6373(6) 0.88197(19) -0.0389(7) 0.0841(19) Uani 1 1 d . . . . .
H20A H 0.6826 0.8717 0.0586 0.101 Uiso 0.47(3) 1 calc R U P A 1
H20B H 0.6359 0.8609 -0.1071 0.101 Uiso 0.47(3) 1 calc R U P A 1
H20C H 0.6381 0.8533 -0.0564 0.101 Uiso 0.53(3) 1 calc R U P A 2
H20D H 0.6988 0.8873 0.0600 0.101 Uiso 0.53(3) 1 calc R U P A 2
C23 C 0.4862(6) 0.93394(15) -0.1219(6) 0.0727(15) Uani 1 1 d . . . . .
H23A H 0.4345 0.9327 -0.2255 0.087 Uiso 0.47(3) 1 calc R U P A 1
H23B H 0.4354 0.9513 -0.0794 0.087 Uiso 0.47(3) 1 calc R U P A 1
H23C H 0.5001 0.9542 -0.0477 0.087 Uiso 0.53(3) 1 calc R U P A 2
H23D H 0.3937 0.9376 -0.1957 0.087 Uiso 0.53(3) 1 calc R U P A 2
C24 C 0.3369(6) 0.84310(15) 0.6014(6) 0.0752(17) Uani 1 1 d . . . . .
H24A H 0.4337 0.8410 0.6670 0.090 Uiso 1 1 calc R U . . .
H24B H 0.3192 0.8224 0.5280 0.090 Uiso 1 1 calc R U . . .
C25 C 0.2437(7) 0.83830(17) 0.6795(6) 0.0856(18) Uani 1 1 d . . . . .
H25A H 0.2969 0.8353 0.7822 0.103 Uiso 0.67(3) 1 calc R U P B 1
H25B H 0.1852 0.8147 0.6456 0.103 Uiso 0.67(3) 1 calc R U P B 1
H25C H 0.2317 0.8104 0.7010 0.103 Uiso 0.33(3) 1 calc R U P B 2
H25D H 0.2716 0.8543 0.7673 0.103 Uiso 0.33(3) 1 calc R U P B 2
C26A C 0.1561(14) 0.8752(3) 0.6517(13) 0.063(4) Uani 0.67(3) 1 d . . P B 1
H26A H 0.0583 0.8688 0.6317 0.076 Uiso 0.67(3) 1 calc R U P B 1
H26B H 0.1890 0.8936 0.7331 0.076 Uiso 0.67(3) 1 calc R U P B 1
C26B C 0.125(2) 0.8541(19) 0.568(6) 0.17(2) Uani 0.33(3) 1 d . . P B 2
H26C H 0.0499 0.8595 0.6034 0.203 Uiso 0.33(3) 1 calc R U P B 2
H26D H 0.0913 0.8355 0.4874 0.203 Uiso 0.33(3) 1 calc R U P B 2
C27 C 0.1758(5) 0.89216(15) 0.5238(6) 0.0651(14) Uani 1 1 d . . . . .
H27A H 0.1074 0.8811 0.4358 0.078 Uiso 0.67(3) 1 calc R U P B 1
H27B H 0.1657 0.9212 0.5219 0.078 Uiso 0.67(3) 1 calc R U P B 1
H27C H 0.1190 0.8995 0.4252 0.078 Uiso 0.33(3) 1 calc R U P B 2
H27D H 0.1764 0.9142 0.5882 0.078 Uiso 0.33(3) 1 calc R U P B 2
C3A C 0.0148(15) 0.8168(5) -0.1061(12) 0.081(5) Uani 0.51(2) 1 d . . P C 1
H3A H 0.0764 0.8196 -0.1591 0.097 Uiso 0.51(2) 1 calc R U P C 1
H3B H -0.0521 0.7958 -0.1488 0.097 Uiso 0.51(2) 1 calc R U P C 1
H3C H -0.0339 0.8416 -0.1091 0.097 Uiso 0.51(2) 1 calc R U P C 1
C4A C 0.1755(18) 0.7676(4) 0.039(2) 0.148(10) Uani 0.51(2) 1 d . . P C 1
H4A H 0.2309 0.7598 0.1363 0.178 Uiso 0.51(2) 1 calc R U P C 1
H4B H 0.1096 0.7466 -0.0065 0.178 Uiso 0.51(2) 1 calc R U P C 1
H4C H 0.2358 0.7720 -0.0147 0.178 Uiso 0.51(2) 1 calc R U P C 1
C5A C -0.001(2) 0.8024(7) 0.1218(16) 0.095(7) Uani 0.51(2) 1 d . . P C 1
H5A H 0.0520 0.7956 0.2208 0.114 Uiso 0.51(2) 1 calc R U P C 1
H5B H -0.0496 0.8273 0.1181 0.114 Uiso 0.51(2) 1 calc R U P C 1
H5C H -0.0679 0.7815 0.0785 0.114 Uiso 0.51(2) 1 calc R U P C 1
C3B C -0.0344(17) 0.8327(6) -0.038(3) 0.170(14) Uani 0.49(2) 1 d . . P C 2
H3D H -0.0536 0.8499 0.0311 0.204 Uiso 0.49(2) 1 calc R U P C 2
H3E H -0.0167 0.8490 -0.1092 0.204 Uiso 0.49(2) 1 calc R U P C 2
H3F H -0.1139 0.8157 -0.0838 0.204 Uiso 0.49(2) 1 calc R U P C 2
C4B C 0.125(2) 0.7812(6) -0.059(2) 0.113(10) Uani 0.49(2) 1 d . . P C 2
H4D H 0.0482 0.7627 -0.1006 0.135 Uiso 0.49(2) 1 calc R U P C 2
H4E H 0.1363 0.7972 -0.1347 0.135 Uiso 0.49(2) 1 calc R U P C 2
H4F H 0.2094 0.7663 -0.0104 0.135 Uiso 0.49(2) 1 calc R U P C 2
C5B C 0.073(2) 0.7792(5) 0.1539(15) 0.074(5) Uani 0.49(2) 1 d . . P C 2
H5D H 0.0531 0.7952 0.2247 0.089 Uiso 0.49(2) 1 calc R U P C 2
H5E H -0.0039 0.7614 0.1074 0.089 Uiso 0.49(2) 1 calc R U P C 2
H5F H 0.1569 0.7637 0.2007 0.089 Uiso 0.49(2) 1 calc R U P C 2
C21A C 0.708(2) 0.9158(9) -0.061(3) 0.116(9) Uani 0.47(3) 1 d . . P A 1
H21A H 0.7422 0.9110 -0.1389 0.139 Uiso 0.47(3) 1 calc R U P A 1
H21B H 0.7880 0.9220 0.0264 0.139 Uiso 0.47(3) 1 calc R U P A 1
C22A C 0.6112(19) 0.9484(6) -0.097(3) 0.113(8) Uani 0.47(3) 1 d . . P A 1
H22A H 0.6356 0.9674 -0.0170 0.135 Uiso 0.47(3) 1 calc R U P A 1
H22B H 0.6137 0.9623 -0.1816 0.135 Uiso 0.47(3) 1 calc R U P A 1
C21B C 0.683(3) 0.9034(9) -0.137(2) 0.110(9) Uani 0.53(3) 1 d . . P A 2
H21C H 0.7799 0.9120 -0.0892 0.132 Uiso 0.53(3) 1 calc R U P A 2
H21D H 0.6781 0.8864 -0.2184 0.132 Uiso 0.53(3) 1 calc R U P A 2
C22B C 0.5946(13) 0.9373(4) -0.1857(16) 0.069(4) Uani 0.53(3) 1 d . . P A 2
H22C H 0.5523 0.9374 -0.2906 0.082 Uiso 0.53(3) 1 calc R U P A 2
H22D H 0.6476 0.9620 -0.1544 0.082 Uiso 0.53(3) 1 calc R U P A 2

loop_
_atom_site_aniso_label
_atom_site_aniso_U_11
_atom_site_aniso_U_22
_atom_site_aniso_U_33
_atom_site_aniso_U_23
_atom_site_aniso_U_13
_atom_site_aniso_U_12
Rh1 0.0253(2) 0.02757(19) 0.02377(19) 0.00280(10) 0.00929(14) 0.00340(10)
Rh2 0.0254(2) 0.02585(19) 0.02252(19) 0.00270(10) 0.00842(13) 0.00282(10)
O1 0.0426(16) 0.0406(14) 0.0288(13) -0.0036(11) 0.0132(12) -0.0086(12)
O2 0.0419(16) 0.0356(13) 0.0305(14) -0.0018(11) 0.0165(12) -0.0091(11)
O3 0.0408(16) 0.0407(14) 0.0357(14) 0.0073(12) 0.0191(12) 0.0159(12)
O4 0.0426(16) 0.0406(14) 0.0316(13) 0.0100(11) 0.0165(12) 0.0165(12)
O5 0.0316(15) 0.0413(14) 0.0329(14) -0.0003(11) 0.0131(11) -0.0063(11)
O6 0.0310(14) 0.0425(14) 0.0301(13) -0.0048(11) 0.0118(11) -0.0051(11)
O7 0.0338(15) 0.0382(14) 0.0325(13) 0.0100(11) 0.0158(12) 0.0102(11)
O8 0.0313(14) 0.0323(12) 0.0295(13) 0.0071(10) 0.0136(11) 0.0075(10)
O9 0.0458(18) 0.0517(15) 0.0376(15) 0.0092(12) 0.0245(14) 0.0066(13)
O10 0.0392(16) 0.0475(15) 0.0309(14) 0.0065(11) 0.0220(12) 0.0032(12)
C1 0.037(2) 0.0339(19) 0.033(2) 0.0042(16) 0.0121(17) -0.0050(16)
C2 0.062(3) 0.063(3) 0.038(2) -0.011(2) 0.017(2) -0.031(2)
C6 0.035(2) 0.036(2) 0.035(2) 0.0056(16) 0.0133(17) 0.0083(16)
C7 0.067(3) 0.059(3) 0.046(2) 0.018(2) 0.024(2) 0.039(2)
C8 0.122(6) 0.148(6) 0.102(5) 0.065(5) 0.063(5) 0.102(5)
C9 0.150(7) 0.049(3) 0.168(8) 0.016(4) 0.023(6) 0.037(4)
C10 0.119(5) 0.119(5) 0.056(3) 0.029(3) 0.012(3) 0.083(5)
C11 0.028(2) 0.0337(19) 0.035(2) -0.0004(15) 0.0089(16) 0.0033(15)
C12 0.029(2) 0.047(2) 0.042(2) -0.0048(18) 0.0108(17) -0.0075(17)
C13 0.048(3) 0.085(4) 0.096(4) 0.001(3) -0.008(3) -0.008(3)
C14 0.063(3) 0.069(3) 0.086(4) -0.034(3) 0.022(3) -0.021(3)
C15 0.079(4) 0.114(5) 0.070(3) -0.026(3) 0.034(3) -0.055(4)
C16 0.029(2) 0.0273(17) 0.0308(19) 0.0020(14) 0.0122(16) -0.0007(14)
C17 0.0250(18) 0.0321(18) 0.0301(18) 0.0042(14) 0.0091(15) 0.0033(14)
C18 0.034(2) 0.049(2) 0.036(2) 0.0107(17) 0.0195(17) 0.0139(17)
C19 0.040(2) 0.044(2) 0.0308(19) 0.0150(16) 0.0138(17) 0.0121(17)
C20 0.080(4) 0.113(5) 0.084(4) 0.035(3) 0.058(4) 0.041(4)
C23 0.095(4) 0.066(3) 0.077(3) 0.026(3) 0.056(3) 0.012(3)
C24 0.109(5) 0.072(3) 0.066(3) 0.038(3) 0.057(3) 0.038(3)
C25 0.121(5) 0.074(4) 0.076(4) 0.016(3) 0.054(4) -0.008(3)
C26A 0.050(6) 0.093(7) 0.060(6) 0.024(5) 0.035(5) 0.014(5)
C26B 0.058(14) 0.30(5) 0.13(3) 0.11(4) 0.009(16) -0.06(2)
C27 0.063(3) 0.080(3) 0.066(3) 0.023(3) 0.040(3) 0.020(3)
C3A 0.072(10) 0.103(12) 0.056(7) 0.001(6) 0.008(6) -0.034(8)
C4A 0.140(14) 0.048(7) 0.17(2) -0.038(10) -0.044(14) -0.010(8)
C5A 0.099(13) 0.124(15) 0.073(9) -0.035(10) 0.042(9) -0.079(12)
C3B 0.054(11) 0.146(16) 0.22(3) -0.038(16) -0.063(14) -0.012(10)
C4B 0.116(17) 0.125(17) 0.132(16) -0.089(14) 0.087(14) -0.089(15)
C5B 0.094(12) 0.063(9) 0.076(8) -0.021(7) 0.042(8) -0.045(7)
C21A 0.048(10) 0.16(2) 0.15(2) 0.02(2) 0.044(15) -0.029(11)
C22A 0.109(14) 0.125(15) 0.095(17) 0.012(12) 0.027(12) -0.052(12)
C21B 0.082(14) 0.18(2) 0.093(13) 0.053(14) 0.064(12) 0.042(14)
C22B 0.075(8) 0.094(9) 0.048(7) 0.009(6) 0.036(6) -0.026(6)

loop_
_atom_type_symbol
_atom_type_description
_atom_type_scat_dispersion_real
_atom_type_scat_dispersion_imag
_atom_type_scat_source
C C 0.0033 0.0016 'International Tables Vol C Tables 4.2.6.8 and 6.1.1.4'
H H 0.0000 0.0000 'International Tables Vol C Tables 4.2.6.8 and 6.1.1.4'
O O 0.0106 0.0060 'International Tables Vol C Tables 4.2.6.8 and 6.1.1.4'
Rh Rh -1.1178 0.9187 'International Tables Vol C Tables 4.2.6.8 and 6.1.1.4'

loop_
_geom_angle_atom_site_label_1
_geom_angle_atom_site_label_2
_geom_angle_atom_site_label_3
_geom_angle
_geom_angle_site_symmetry_1
O5 Rh1 O3 88.95(12) .
O5 Rh1 O7 92.07(11) .
O3 Rh1 O7 176.12(10) .
O5 Rh1 O1 175.80(9) .
O3 Rh1 O1 89.83(11) .
O7 Rh1 O1 88.89(11) .
O5 Rh1 O9 87.92(10) .
O3 Rh1 O9 91.78(10) .
O7 Rh1 O9 92.00(9) .
O1 Rh1 O9 96.14(10) .
O5 Rh1 Rh2 88.42(7) .
O3 Rh1 Rh2 88.11(7) .
O7 Rh1 Rh2 88.18(7) .
O1 Rh1 Rh2 87.52(7) .
O9 Rh1 Rh2 176.34(7) .
O2 Rh2 O4 89.88(11) .
O2 Rh2 O6 176.35(10) .
O4 Rh2 O6 88.67(11) .
O2 Rh2 O8 88.37(11) .
O4 Rh2 O8 175.99(9) .
O6 Rh2 O8 92.85(10) .
O2 Rh2 O10 89.65(10) .
O4 Rh2 O10 90.09(10) .
O6 Rh2 O10 93.71(10) .
O8 Rh2 O10 93.51(9) .
O2 Rh2 Rh1 88.65(7) .
O4 Rh2 Rh1 88.11(7) .
O6 Rh2 Rh1 87.95(7) .
O8 Rh2 Rh1 88.24(7) .
O10 Rh2 Rh1 177.53(6) .
C1 O1 Rh1 119.0(2) .
C1 O2 Rh2 118.9(2) .
C6 O3 Rh1 118.9(2) .
C6 O4 Rh2 119.0(2) .
C11 O5 Rh1 119.0(2) .
C11 O6 Rh2 119.1(2) .
C16 O7 Rh1 118.9(2) .
C16 O8 Rh2 118.3(2) .
C23 O9 C20 106.2(4) .
C23 O9 Rh1 114.9(3) .
C20 O9 Rh1 116.3(3) .
C27 O10 C24 106.4(3) .
C27 O10 Rh2 117.9(2) .
C24 O10 Rh2 114.2(2) .
O1 C1 O2 125.8(3) .
O1 C1 C2 117.6(3) .
O2 C1 C2 116.6(3) .
C3A C2 C5A 108.9(9) .
C4B C2 C1 113.8(6) .
C3A C2 C1 112.5(6) .
C5A C2 C1 111.3(6) .
C4B C2 C5B 106.4(10) .
C1 C2 C5B 110.5(6) .
C4B C2 C3B 110.0(11) .
C1 C2 C3B 103.9(7) .
C5B C2 C3B 112.4(11) .
C3A C2 C4A 107.0(9) .
C5A C2 C4A 112.9(11) .
C1 C2 C4A 104.2(7) .
O3 C6 O4 125.8(3) .
O3 C6 C7 117.1(3) .
O4 C6 C7 117.0(3) .
C8 C7 C10 111.5(5) .
C8 C7 C9 108.7(5) .
C10 C7 C9 108.8(5) .
C8 C7 C6 111.3(4) .
C10 C7 C6 109.8(4) .
C9 C7 C6 106.6(4) .
C7 C8 H8A 109.5 .
C7 C8 H8B 109.5 .
H8A C8 H8B 109.5 .
C7 C8 H8C 109.5 .
H8A C8 H8C 109.5 .
H8B C8 H8C 109.5 .
C7 C9 H9A 109.5 .
C7 C9 H9B 109.5 .
H9A C9 H9B 109.5 .
C7 C9 H9C 109.5 .
H9A C9 H9C 109.5 .
H9B C9 H9C 109.5 .
C7 C10 H10A 109.5 .
C7 C10 H10B 109.5 .
H10A C10 H10B 109.5 .
C7 C10 H10C 109.5 .
H10A C10 H10C 109.5 .
H10B C10 H10C 109.5 .
O6 C11 O5 125.1(3) .
O6 C11 C12 117.9(3) .
O5 C11 C12 117.0(3) .
C13 C12 C14 110.3(4) .
C13 C12 C11 107.0(3) .
C14 C12 C11 110.0(3) .
C13 C12 C15 110.7(4) .
C14 C12 C15 107.5(4) .
C11 C12 C15 111.3(3) .
C12 C13 H13A 109.5 .
C12 C13 H13B 109.5 .
H13A C13 H13B 109.5 .
C12 C13 H13C 109.5 .
H13A C13 H13C 109.5 .
H13B C13 H13C 109.5 .
C12 C14 H14A 109.5 .
C12 C14 H14B 109.5 .
H14A C14 H14B 109.5 .
C12 C14 H14C 109.5 .
H14A C14 H14C 109.5 .
H14B C14 H14C 109.5 .
C12 C15 H15A 109.5 .
C12 C15 H15B 109.5 .
H15A C15 H15B 109.5 .
C12 C15 H15C 109.5 .
H15A C15 H15C 109.5 .
H15B C15 H15C 109.5 .
O7 C16 O8 126.2(3) .
O7 C16 C17 117.2(3) .
O8 C16 C17 116.6(3) .
C19 C17 C18 118.0(3) .
C19 C17 C16 121.5(3) .
C18 C17 C16 120.5(3) .
C19 C18 C17 120.8(4) 3_575
C19 C18 H18 119.6 3_575
C17 C18 H18 119.6 .
C18 C19 C17 121.2(4) 3_575
C18 C19 H19 119.4 3_575
C17 C19 H19 119.4 .
C21A C20 O9 105.9(13) .
O9 C20 C21B 107.5(10) .
C21A C20 H20A 110.5 .
O9 C20 H20A 110.5 .
C21A C20 H20B 110.5 .
O9 C20 H20B 110.5 .
H20A C20 H20B 108.7 .
O9 C20 H20C 110.2 .
C21B C20 H20C 110.2 .
O9 C20 H20D 110.2 .
C21B C20 H20D 110.2 .
H20C C20 H20D 108.5 .
C22A C23 O9 108.9(10) .
O9 C23 C22B 106.6(6) .
C22A C23 H23A 109.9 .
O9 C23 H23A 109.9 .
C22A C23 H23B 109.9 .
O9 C23 H23B 109.9 .
H23A C23 H23B 108.3 .
O9 C23 H23C 110.4 .
C22B C23 H23C 110.4 .
O9 C23 H23D 110.4 .
C22B C23 H23D 110.4 .
H23C C23 H23D 108.6 .
O10 C24 C25 107.5(4) .
O10 C24 H24A 110.2 .
C25 C24 H24A 110.2 .
O10 C24 H24B 110.2 .
C25 C24 H24B 110.2 .
H24A C24 H24B 108.5 .
C26B C25 C24 95.0(18) .
C24 C25 C26A 106.3(5) .
C24 C25 H25A 110.5 .
C26A C25 H25A 110.5 .
C24 C25 H25B 110.5 .
C26A C25 H25B 110.5 .
H25A C25 H25B 108.7 .
C26B C25 H25C 112.7 .
C24 C25 H25C 112.7 .
C26B C25 H25D 112.7 .
C24 C25 H25D 112.7 .
H25C C25 H25D 110.2 .
C27 C26A C25 102.4(6) .
C27 C26A H26A 111.3 .
C25 C26A H26A 111.3 .
C27 C26A H26B 111.3 .
C25 C26A H26B 111.3 .
H26A C26A H26B 109.2 .
C25 C26B C27 105(2) .
C25 C26B H26C 110.8 .
C27 C26B H26C 110.8 .
C25 C26B H26D 110.8 .
C27 C26B H26D 110.8 .
H26C C26B H26D 108.9 .
O10 C27 C26A 105.6(5) .
O10 C27 C26B 101.4(17) .
O10 C27 H27A 110.6 .
C26A C27 H27A 110.6 .
O10 C27 H27B 110.6 .
C26A C27 H27B 110.6 .
H27A C27 H27B 108.7 .
O10 C27 H27C 111.5 .
C26B C27 H27C 111.5 .
O10 C27 H27D 111.5 .
C26B C27 H27D 111.5 .
H27C C27 H27D 109.3 .
C2 C3A H3A 109.5 .
C2 C3A H3B 109.5 .
H3A C3A H3B 109.5 .
C2 C3A H3C 109.5 .
H3A C3A H3C 109.5 .
H3B C3A H3C 109.5 .
C2 C4A H4A 109.5 .
C2 C4A H4B 109.5 .
H4A C4A H4B 109.5 .
C2 C4A H4C 109.5 .
H4A C4A H4C 109.5 .
H4B C4A H4C 109.5 .
C2 C5A H5A 109.5 .
C2 C5A H5B 109.5 .
H5A C5A H5B 109.5 .
C2 C5A H5C 109.5 .
H5A C5A H5C 109.5 .
H5B C5A H5C 109.5 .
C2 C3B H3D 109.5 .
C2 C3B H3E 109.5 .
H3D C3B H3E 109.5 .
C2 C3B H3F 109.5 .
H3D C3B H3F 109.5 .
H3E C3B H3F 109.5 .
C2 C4B H4D 109.5 .
C2 C4B H4E 109.5 .
H4D C4B H4E 109.5 .
C2 C4B H4F 109.5 .
H4D C4B H4F 109.5 .
H4E C4B H4F 109.5 .
C2 C5B H5D 109.5 .
C2 C5B H5E 109.5 .
H5D C5B H5E 109.5 .
C2 C5B H5F 109.5 .
H5D C5B H5F 109.5 .
H5E C5B H5F 109.5 .
C20 C21A C22A 107.2(15) .
C20 C21A H21A 110.3 .
C22A C21A H21A 110.3 .
C20 C21A H21B 110.3 .
C22A C21A H21B 110.3 .
H21A C21A H21B 108.5 .
C23 C22A C21A 108.4(15) .
C23 C22A H22A 110.0 .
C21A C22A H22A 110.0 .
C23 C22A H22B 110.0 .
C21A C22A H22B 110.0 .
H22A C22A H22B 108.4 .
C22B C21B C20 107.6(13) .
C22B C21B H21C 110.2 .
C20 C21B H21C 110.2 .
C22B C21B H21D 110.2 .
C20 C21B H21D 110.2 .
H21C C21B H21D 108.5 .
C21B C22B C23 106.5(10) .
C21B C22B H22C 110.4 .
C23 C22B H22C 110.4 .
C21B C22B H22D 110.4 .
C23 C22B H22D 110.4 .
H22C C22B H22D 108.6 .

loop_
_geom_bond_atom_site_label_1
_geom_bond_atom_site_label_2
_geom_bond_distance
_geom_bond_site_symmetry_2
Rh1 O5 2.022(2) .
Rh1 O3 2.030(2) .
Rh1 O7 2.032(2) .
Rh1 O1 2.044(2) .
Rh1 O9 2.324(3) .
Rh1 Rh2 2.3813(4) .
Rh2 O2 2.021(2) .
Rh2 O4 2.027(2) .
Rh2 O6 2.033(2) .
Rh2 O8 2.042(2) .
Rh2 O10 2.309(2) .
O1 C1 1.259(4) .
O2 C1 1.264(4) .
O3 C6 1.261(4) .
O4 C6 1.264(4) .
O5 C11 1.274(4) .
O6 C11 1.265(4) .
O7 C16 1.263(4) .
O8 C16 1.267(4) .
O9 C23 1.443(5) .
O9 C20 1.447(6) .
O10 C27 1.425(6) .
O10 C24 1.437(5) .
C1 C2 1.523(5) .
C2 C4B 1.451(14) .
C2 C3A 1.463(12) .
C2 C5A 1.512(15) .
C2 C5B 1.551(14) .
C2 C3B 1.571(17) .
C2 C4A 1.573(16) .
C6 C7 1.527(5) .
C7 C8 1.491(7) .
C7 C10 1.505(7) .
C7 C9 1.512(8) .
C8 H8A 0.9800 .
C8 H8B 0.9800 .
C8 H8C 0.9800 .
C9 H9A 0.9800 .
C9 H9B 0.9800 .
C9 H9C 0.9800 .
C10 H10A 0.9800 .
C10 H10B 0.9800 .
C10 H10C 0.9800 .
C11 C12 1.526(5) .
C12 C13 1.501(6) .
C12 C14 1.518(6) .
C12 C15 1.529(6) .
C13 H13A 0.9800 .
C13 H13B 0.9800 .
C13 H13C 0.9800 .
C14 H14A 0.9800 .
C14 H14B 0.9800 .
C14 H14C 0.9800 .
C15 H15A 0.9800 .
C15 H15B 0.9800 .
C15 H15C 0.9800 .
C16 C17 1.487(5) .
C17 C19 1.384(5) .
C17 C18 1.394(5) .
C18 C19 1.377(6) 3_575
C18 H18 0.9500 .
C19 C18 1.377(6) 3_575
C19 H19 0.9500 .
C20 C21A 1.43(3) .
C20 C21B 1.45(2) .
C20 H20A 0.9900 .
C20 H20B 0.9900 .
C20 H20C 0.9900 .
C20 H20D 0.9900 .
C23 C22A 1.328(16) .
C23 C22B 1.496(12) .
C23 H23A 0.9900 .
C23 H23B 0.9900 .
C23 H23C 0.9900 .
C23 H23D 0.9900 .
C24 C25 1.467(7) .
C24 H24A 0.9900 .
C24 H24B 0.9900 .
C25 C26B 1.44(3) .
C25 C26A 1.516(11) .
C25 H25A 0.9900 .
C25 H25B 0.9900 .
C25 H25C 0.9900 .
C25 H25D 0.9900 .
C26A C27 1.496(10) .
C26A H26A 0.9900 .
C26A H26B 0.9900 .
C26B C27 1.52(4) .
C26B H26C 0.9900 .
C26B H26D 0.9900 .
C27 H27A 0.9900 .
C27 H27B 0.9900 .
C27 H27C 0.9900 .
C27 H27D 0.9900 .
C3A H3A 0.9800 .
C3A H3B 0.9800 .
C3A H3C 0.9800 .
C4A H4A 0.9800 .
C4A H4B 0.9800 .
C4A H4C 0.9800 .
C5A H5A 0.9800 .
C5A H5B 0.9800 .
C5A H5C 0.9800 .
C3B H3D 0.9800 .
C3B H3E 0.9800 .
C3B H3F 0.9800 .
C4B H4D 0.9800 .
C4B H4E 0.9800 .
C4B H4F 0.9800 .
C5B H5D 0.9800 .
C5B H5E 0.9800 .
C5B H5F 0.9800 .
C21A C22A 1.45(3) .
C21A H21A 0.9900 .
C21A H21B 0.9900 .
C22A H22A 0.9900 .
C22A H22B 0.9900 .
C21B C22B 1.45(3) .
C21B H21C 0.9900 .
C21B H21D 0.9900 .
C22B H22C 0.9900 .
C22B H22D 0.9900 .

loop_
_geom_torsion_atom_site_label_1
_geom_torsion_atom_site_label_2
_geom_torsion_atom_site_label_3
_geom_torsion_atom_site_label_4
_geom_torsion
_geom_torsion_site_symmetry_4
Rh1 O1 C1 O2 0.5(5) .
Rh1 O1 C1 C2 -179.5(3) .
Rh2 O2 C1 O1 1.8(5) .
Rh2 O2 C1 C2 -178.1(3) .
O1 C1 C2 C4B 32.5(13) .
O2 C1 C2 C4B -147.6(12) .
O1 C1 C2 C3A -41.6(10) .
O2 C1 C2 C3A 138.3(9) .
O1 C1 C2 C5A -164.1(12) .
O2 C1 C2 C5A 15.9(12) .
O1 C1 C2 C5B 152.1(9) .
O2 C1 C2 C5B -28.0(10) .
O1 C1 C2 C3B -87.1(14) .
O2 C1 C2 C3B 92.8(14) .
O1 C1 C2 C4A 74.0(11) .
O2 C1 C2 C4A -106.1(10) .
Rh1 O3 C6 O4 0.3(5) .
Rh1 O3 C6 C7 178.5(3) .
Rh2 O4 C6 O3 2.0(5) .
Rh2 O4 C6 C7 -176.2(3) .
O3 C6 C7 C8 21.5(6) .
O4 C6 C7 C8 -160.1(5) .
O3 C6 C7 C10 145.5(5) .
O4 C6 C7 C10 -36.2(6) .
O3 C6 C7 C9 -96.8(5) .
O4 C6 C7 C9 81.6(5) .
Rh2 O6 C11 O5 8.4(5) .
Rh2 O6 C11 C12 -169.7(2) .
Rh1 O5 C11 O6 -6.4(5) .
Rh1 O5 C11 C12 171.7(2) .
O6 C11 C12 C13 70.2(5) .
O5 C11 C12 C13 -108.1(4) .
O6 C11 C12 C14 -49.7(5) .
O5 C11 C12 C14 132.1(4) .
O6 C11 C12 C15 -168.7(4) .
O5 C11 C12 C15 13.1(5) .
Rh1 O7 C16 O8 5.8(5) .
Rh1 O7 C16 C17 -173.7(2) .
Rh2 O8 C16 O7 -2.8(5) .
Rh2 O8 C16 C17 176.7(2) .
O7 C16 C17 C19 176.7(3) .
O8 C16 C17 C19 -2.8(5) .
O7 C16 C17 C18 -3.4(5) .
O8 C16 C17 C18 177.1(3) .
C19 C17 C18 C19 -0.3(7) 3_575
C16 C17 C18 C19 179.8(4) 3_575
C18 C17 C19 C18 0.3(7) 3_575
C16 C17 C19 C18 -179.8(4) 3_575
C23 O9 C20 C21A 10.8(15) .
Rh1 O9 C20 C21A -118.4(14) .
C23 O9 C20 C21B -24.4(14) .
Rh1 O9 C20 C21B -153.6(14) .
C20 O9 C23 C22A -18.5(16) .
Rh1 O9 C23 C22A 111.5(15) .
C20 O9 C23 C22B 21.4(9) .
Rh1 O9 C23 C22B 151.4(8) .
C27 O10 C24 C25 -23.2(6) .
Rh2 O10 C24 C25 -155.1(4) .
O10 C24 C25 C26B 44(3) .
O10 C24 C25 C26A 2.7(9) .
C24 C25 C26A C27 17.4(11) .
C24 C25 C26B C27 -48(4) .
C24 O10 C27 C26A 34.7(8) .
Rh2 O10 C27 C26A 164.5(7) .
C24 O10 C27 C26B -8(3) .
Rh2 O10 C27 C26B 122(3) .
C25 C26A C27 O10 -31.7(11) .
C25 C26B C27 O10 37(5) .
O9 C20 C21A C22A 0(2) .
O9 C23 C22A C21A 18(2) .
C20 C21A C22A C23 -11(2) .
O9 C20 C21B C22B 17.7(19) .
C20 C21B C22B C23 -4.2(19) .
O9 C23 C22B C21B -10.7(14) .
